data_2107955
loop_
_publ_author_name
'Arakcheeva, Alla'
'Chernyshov, Dmitry'
'Spina, Massimo'
'Forr\'o, L\'aszl\'o'
'Horv\'ath, Endre'

_publ_section_title
;
 CH~3~NH~3~PbI~3~: precise structural consequences of water absorption at
 ambient conditions
;
_journal_coeditor_code DK5045
_journal_issue 5
_journal_name_full 'Acta Crystallographica Section B'
_journal_page_first 716
_journal_page_last 722
_journal_paper_doi 10.1107/S2052520616010428
_journal_volume 72
_journal_year 2016
_chemical_formula_moiety 'I2.982 Pb, 0.925(C H6 N), 0.088(O)'
_chemical_formula_sum 'C0.925 H5.55 I2.982 N0.925 O0.088 Pb'
_chemical_formula_weight 616.41
_chemical_name_systematic ' ?'
_space_group_IT_number 94
_symmetry_cell_setting tetragonal
_symmetry_space_group_name_Hall 'P 4n 2n'
_symmetry_space_group_name_H-M 'P 42 21 2'
_cell_angle_alpha 90
_cell_angle_beta 90
_cell_angle_gamma 90
_cell_formula_units_Z 4
_cell_length_a 8.8829(3)
_cell_length_b 8.8829(3)
_cell_length_c 12.7008(4)
_cell_measurement_reflns_used 17735
_cell_measurement_temperature 293
_cell_measurement_theta_max 31.58
_cell_measurement_theta_min 2.7
_cell_volume 1002.17(6)
_computing_cell_refinement
;
CrysAlisPro, Agilent Technologies,
Version 1.171.37.35 (release 13-08-2014 CrysAlis171 .NET)
(compiled Aug 13 2014,18:06:01)
;
_computing_data_collection
;
CrysAlisPro, Agilent Technologies,
Version 1.171.37.35 (release 13-08-2014 CrysAlis171 .NET)
(compiled Aug 13 2014,18:06:01)
;
_computing_data_reduction
;
CrysAlisPro, Agilent Technologies,
Version 1.171.37.35 (release 13-08-2014 CrysAlis171 .NET)
(compiled Aug 13 2014,18:06:01)
;
_computing_structure_refinement
;
Petricek, V., Dusek, M. & Palatinus L. (2014). Z. Kristallogr. 229(5), 345-352
;
_computing_structure_solution
;
Palatinus L. & Chapuis G. (2007). J. Appl. Cryst. 40, 786-790
;
_diffrn_ambient_temperature 293
_diffrn_measured_fraction_theta_full 0.98
_diffrn_measured_fraction_theta_max 0.95
_diffrn_measurement_device 'abstract diffractometer'
_diffrn_measurement_device_type ' dectris-CrysAlisPro-abstract goniometer imported dectris images'
_diffrn_measurement_method '\w scans'
_diffrn_radiation_monochromator synchrotron
_diffrn_radiation_source synchrotron
_diffrn_radiation_type synchrotron
_diffrn_radiation_wavelength 0.68362
_diffrn_reflns_av_R_equivalents 0.0707
_diffrn_reflns_limit_h_max 12
_diffrn_reflns_limit_h_min -12
_diffrn_reflns_limit_k_max 13
_diffrn_reflns_limit_k_min -13
_diffrn_reflns_limit_l_max 18
_diffrn_reflns_limit_l_min -18
_diffrn_reflns_number 17735
_diffrn_reflns_theta_full 30.96
_diffrn_reflns_theta_max 31.58
_diffrn_reflns_theta_min 2.7
_exptl_absorpt_coefficient_mu 23.234
_exptl_absorpt_correction_T_max 1.00000
_exptl_absorpt_correction_T_min 0.39876
_exptl_absorpt_correction_type empirical
_exptl_absorpt_process_details
;
CrysAlisPro, Agilent Technologies,
Version 1.171.37.35 (release 13-08-2014 CrysAlis171 .NET)
(compiled Aug 13 2014,18:06:01)
Empirical absorption correction using spherical harmonics,
 implemented in SCALE3 ABSPACK scaling algorithm.
;
_exptl_crystal_colour black
_exptl_crystal_density_diffrn 4.085
_exptl_crystal_description irregular
_exptl_crystal_F_000 1032.8
_exptl_crystal_size_max 0.0025
_exptl_crystal_size_mid 0.0020
_exptl_crystal_size_min 0.0015
_refine_diff_density_max 0.66
_refine_diff_density_min -0.88
_refine_ls_abs_structure_details '  1031 of Friedel pairs used in the refinement'
_refine_ls_abs_structure_Flack 0.09(5)
_refine_ls_extinction_coef 19E1(5)
_refine_ls_extinction_method 'B-C type 1 Gaussian isotropic (Becker & Coppens, 1974)'
_refine_ls_goodness_of_fit_ref 1.52
_refine_ls_hydrogen_treatment constr
_refine_ls_number_constraints 14
_refine_ls_number_parameters 195
_refine_ls_number_reflns 4191
_refine_ls_number_restraints 2
_refine_ls_R_factor_all 0.0756
_refine_ls_R_factor_gt 0.0411
_refine_ls_shift/su_max 0.0494
_refine_ls_shift/su_mean 0.0059
_refine_ls_structure_factor_coef F
_refine_ls_weighting_details w=1/(\s^2^(F)+0.0001F^2^)
_refine_ls_weighting_scheme sigma
_refine_ls_wR_factor_gt 0.0580
_refine_ls_wR_factor_ref 0.0676
_reflns_number_gt 1704
_reflns_number_total 4191
_reflns_threshold_expression I>3\s(I)
_cod_data_source_file dk5045sup1.cif
_cod_data_source_block II
_cod_depositor_comments 'Adding full bibliography for 2107954--2107955.cif.'
_cod_original_cell_volume 1002.17(7)
_cod_original_formula_sum 'C0.925 H5.55 I2.982 N0.925 O0.088 Pb1'
_cod_database_code 2107955
_cod_database_fobs_code 2107955

loop_
_space_group_symop_id
_space_group_symop_operation_xyz
1 x,y,z
2 -x,-y,z
3 -y+1/2,x+1/2,z+1/2
4 y+1/2,-x+1/2,z+1/2
5 -x+1/2,y+1/2,-z+1/2
6 x+1/2,-y+1/2,-z+1/2
7 y,x,-z
8 -y,-x,-z

loop_
_atom_site_type_symbol
_atom_site_label
_atom_site_fract_x
_atom_site_fract_y
_atom_site_fract_z
_atom_site_U_iso_or_equiv
_atom_site_adp_type
_atom_site_calc_flag
_atom_site_occupancy
Pb Pb1 0 0 0.7490(6) 0.050(2) Uani d 1
I I1_1 0 0 0.5 0.111(5) Uani d 0.96(2)
I I1_2 0 0 0 0.092(4) Uani d 1
I I2 0.2838(4) 0.7681(4) 0.7494(3) 0.122(2) Uani d 1
C C1 -0.033(5) 0.497(6) 0.559(3) 0.053(10) Uiso d 0.167(12)
C C2 0.032(5) 0.504(6) 0.472(3) 0.045(9) Uiso d 0.295(12)
N N1 -0.085(5) 0.568(5) 0.467(3) 0.041(9) Uiso d 0.167(12)
N N2 -0.080(4) 0.442(5) 0.536(3) 0.081(12) Uiso d 0.295(12)
H H1n1 -0.192701 0.598638 0.477015 0.0497 Uiso d 0.167(12)
H H1n2 -0.18101 0.479706 0.513253 0.0965 Uiso d 0.295(12)
H H2n1 -0.022609 0.659276 0.452915 0.0497 Uiso d 0.167(12)
H H2n2 -0.077722 0.329594 0.530291 0.0965 Uiso d 0.295(12)
H H3n1 -0.077635 0.497049 0.406259 0.0497 Uiso d 0.167(12)
H H3n2 -0.062261 0.471582 0.611239 0.0965 Uiso d 0.295(12)
O O1 -0.5 1 0.811(5) 0.010(5) Uiso d 0.088(18)
H H1c1 0.079087 0.492789 0.557428 0.0633 Uiso d 0.167(12)
H H2c1 -0.074537 0.391996 0.56162 0.0633 Uiso d 0.167(12)
H H3c1 -0.067721 0.554366 0.621724 0.0633 Uiso d 0.167(12)
H H1c2 0.120523 0.434809 0.470133 0.0545 Uiso d 0.295(12)
H H2c2 0.063608 0.603647 0.501799 0.0545 Uiso d 0.295(12)
H H3c2 -0.008307 0.518531 0.399536 0.0545 Uiso d 0.295(12)

loop_
_atom_site_aniso_label
_atom_site_aniso_U_11
_atom_site_aniso_U_22
_atom_site_aniso_U_33
_atom_site_aniso_U_12
_atom_site_aniso_U_13
_atom_site_aniso_U_23
_atom_site_aniso_type_symbol
Pb1 0.070(4) 0.053(3) 0.026(4) 0.0009(4) 0 0 Pb
I1_1 0.164(11) 0.164(11) 0.004(2) -0.028(4) 0 0 I
I1_2 0.137(9) 0.137(9) 0.003(2) 0.000(3) 0 0 I
I2 0.066(3) 0.150(4) 0.149(5) 0.043(3) 0.022(3) -0.033(3) I

loop_
_atom_type_symbol
_atom_type_scat_dispersion_real
_atom_type_scat_dispersion_imag
_atom_type_scat_source
C 0.0031 0.0016 'International Tables Vol C tables 4.2.6.8 and 6.1.1.1'
H 0.0000 0.0000 'International Tables Vol C tables 4.2.6.8 and 6.1.1.1'
I -0.4927 1.7307 'International Tables Vol C tables 4.2.6.8 and 6.1.1.1'
N 0.0061 0.0032 'International Tables Vol C tables 4.2.6.8 and 6.1.1.1'
O 0.0105 0.0058 'International Tables Vol C tables 4.2.6.8 and 6.1.1.1'
Pb -2.8277 9.6624 'International Tables Vol C tables 4.2.6.8 and 6.1.1.1'

loop_
_geom_angle_atom_site_label_1
_geom_angle_atom_site_label_2
_geom_angle_atom_site_label_3
_geom_angle_site_symmetry_1
_geom_angle_site_symmetry_3
_geom_angle
I1_1 Pb1 I1_2 . 1_556 180.0(5)
I1_1 Pb1 I2 . 1_545 90.10(14)
I1_1 Pb1 I2 . 2_565 90.10(14)
I1_1 Pb1 I2 . 5_546 90.37(15)
I1_1 Pb1 I2 . 6_456 90.37(15)
I1_2 Pb1 I2 1_556 1_545 89.90(14)
I1_2 Pb1 I2 1_556 2_565 89.90(14)
I1_2 Pb1 I2 1_556 5_546 89.63(15)
I1_2 Pb1 I2 1_556 6_456 89.63(15)
I2 Pb1 I2 1_545 2_565 179.8(3)
I2 Pb1 I2 1_545 5_546 90.37(9)
I2 Pb1 I2 1_545 6_456 89.63(9)
I2 Pb1 I2 2_565 5_546 89.63(9)
I2 Pb1 I2 2_565 6_456 90.37(9)
I2 Pb1 I2 5_546 6_456 179.3(3)
Pb1 I1_1 Pb1 . 7_556 180.0(5)
Pb1 I1_2 Pb1 1_554 7_556 180.0(5)
Pb1 I2 Pb1 1_565 5_556 168.13(12)
Pb1 I2 O1 1_565 1_655 93.64(9)
Pb1 I2 O1 5_556 1_655 97.71(13)

loop_
_geom_bond_atom_site_label_1
_geom_bond_atom_site_label_2
_geom_bond_site_symmetry_2
_geom_bond_distance
Pb1 I1_1 . 3.162(7)
Pb1 I1_2 1_556 3.188(7)
Pb1 I2 1_545 3.255(3)
Pb1 I2 2_565 3.255(3)
Pb1 I2 5_546 3.060(3)
Pb1 I2 6_456 3.060(3)
I2 O1 1_655 2.924(19)
C1 N1 . 1.40(6)
C1 O1 5_446 1.68(8)
C2 N2 . 1.40(6)
C2 O1 5_446 2.76(8)
N1 O1 5_446 2.97(8)
N2 O1 5_446 2.12(7)

loop_
_geom_hbond_atom_site_label_D
_geom_hbond_atom_site_label_H
_geom_hbond_atom_site_label_A
_geom_hbond_site_symmetry_A
_geom_hbond_distance_DH
_geom_hbond_distance_HA
_geom_hbond_distance_DA
_geom_hbond_angle_DHA
N1 H1n1 I1_2 3_455 1.00 2.88 3.76(5) 146.48
N2 H1n2 I1_2 3_455 1.00 2.84 3.79(4) 158.44
N1 H2n1 I1_1 1_565 1.00 3.09 3.93(5) 142.64
N2 H2n2 I1_1 . 1.00 3.03 4.02(4) 167.76
N1 H3n1 I2 7_456 1.00 3.06 3.95(4) 149.20
N1 H3n1 O1 7_466 1.00 2.85 3.67(8) 139.55
N2 H3n2 O1 5_446 1.00 1.16 2.12(7) 160.58
C1 H3c1 I2 6_466 1.00 2.63 3.60(5) 163.83
C2 H3c2 O1 7_466 1.00 2.69 3.62(8) 154.90
